data_2009918
loop_
_publ_author_name
'Maurin, Jan K.'

_publ_section_title
;
 4-Hydroxyacetophenone oxime (I) and 4-hydroxy-3-methylacetophenone
 oxime (II)
;
_journal_issue 8
_journal_name_full 'Acta Crystallographica Section C'
_journal_page_first 1354
_journal_page_last 1357
_journal_paper_doi 10.1107/S0108270194001940
_journal_volume 50
_journal_year 1994
_chemical_formula_sum 'C9 H11 N O2'
_chemical_formula_weight 165.19
_chemical_melting_point 152
_chemical_name_systematic
;
4-hydroxy-3-methyl-acetophenone oxime
;
_space_group_IT_number 14
_symmetry_cell_setting monoclinic
_symmetry_space_group_name_Hall '-P 2yn'
_symmetry_space_group_name_H-M 'P 1 21/n 1'
_audit_creation_method SHELXL
_cell_angle_alpha 90.00
_cell_angle_beta 97.035(5)
_cell_angle_gamma 90.00
_cell_formula_units_Z 4
_cell_length_a 10.273(2)
_cell_length_b 5.3870(10)
_cell_length_c 15.843(3)
_cell_measurement_reflns_used 20
_cell_measurement_temperature 293(2)
_cell_measurement_theta_max 10.4
_cell_measurement_theta_min 4.8
_cell_volume 870.2(3)
_computing_molecular_graphics 'ORTEP (Johnson, 1976)'
_computing_publication_material 'SHELXL93 (Sheldrick, 1993)'
_computing_structure_refinement 'SHELXL93 (Sheldrick, 1993)'
_computing_structure_solution 'SHELXS86 (Sheldrick, 1990)'
_diffrn_ambient_temperature 293(2)
_diffrn_measurement_device 'Syntex P2~1~ four-circle diffractometer'
_diffrn_measurement_method 'separate \w/2\q scans'
_diffrn_radiation_monochromator graphite
_diffrn_radiation_source 'fine-focus sealed tube'
_diffrn_radiation_type MoK\a
_diffrn_radiation_wavelength 0.71073
_diffrn_reflns_av_R_equivalents 0.116
_diffrn_reflns_av_sigmaI/netI 0.0495
_diffrn_reflns_limit_h_max 12
_diffrn_reflns_limit_h_min -12
_diffrn_reflns_limit_k_max 6
_diffrn_reflns_limit_k_min 0
_diffrn_reflns_limit_l_max 18
_diffrn_reflns_limit_l_min 0
_diffrn_reflns_number 1861
_diffrn_reflns_theta_max 25.00
_diffrn_reflns_theta_min 2.24
_diffrn_standards_decay_% none
_diffrn_standards_interval_count 200
_diffrn_standards_number 3
_exptl_absorpt_coefficient_mu 0.090
_exptl_absorpt_correction_type none
_exptl_crystal_colour colourless
_exptl_crystal_density_diffrn 1.261
_exptl_crystal_description 'transparent prismatic'
_exptl_crystal_F_000 352
_exptl_crystal_size_max 0.5
_exptl_crystal_size_mid 0.3
_exptl_crystal_size_min 0.3
_refine_diff_density_max 0.248
_refine_diff_density_min -0.242
_refine_ls_extinction_method none
_refine_ls_goodness_of_fit_all 1.091
_refine_ls_goodness_of_fit_obs 1.161
_refine_ls_hydrogen_treatment refU
_refine_ls_matrix_type full
_refine_ls_number_parameters 125
_refine_ls_number_reflns 1233
_refine_ls_number_restraints 0
_refine_ls_restrained_S_all 1.091
_refine_ls_restrained_S_obs 1.161
_refine_ls_R_factor_all 0.0896
_refine_ls_R_factor_obs 0.0732
_refine_ls_shift/esd_max 0.001
_refine_ls_shift/esd_mean 0.000
_refine_ls_structure_factor_coef Fsqd
_refine_ls_weighting_scheme
;calc w = 1/[\s^2^(F~o~^2^) + (0.1373P)^2^ + 0.5164P] where
P = (F~o~^2^ + 2F~c~^2^)/3
;
_refine_ls_wR_factor_all 0.2229
_refine_ls_wR_factor_obs 0.2033
_reflns_number_observed 930
_reflns_number_total 1233
_reflns_observed_criterion >2sigma(I)
_cod_data_source_file ab1131.cif
_cod_data_source_block II
_cod_original_sg_symbol_H-M 'P 21/n'
_cod_database_code 2009918

loop_
_symmetry_equiv_pos_as_xyz
'x, y, z'
'-x+1/2, y+1/2, -z+1/2'
'-x, -y, -z'
'x-1/2, -y-1/2, z-1/2'

loop_
_atom_site_aniso_label
_atom_site_aniso_U_11
_atom_site_aniso_U_22
_atom_site_aniso_U_33
_atom_site_aniso_U_12
_atom_site_aniso_U_13
_atom_site_aniso_U_23
O1 0.069(2) 0.084(2) 0.0410(12) 0.0046(14) -0.0111(11) -0.0006(11)
N1 0.060(2) 0.070(2) 0.0349(13) 0.0059(15) -0.0068(12) -0.0028(12)
O2 0.080(2) 0.103(2) 0.0482(14) -0.018(2) -0.0056(13) -0.0037(14)
C1 0.055(2) 0.059(2) 0.038(2) 0.005(2) 0.0059(13) -0.0020(13)
C2 0.069(2) 0.061(2) 0.046(2) 0.006(2) 0.015(2) 0.005(2)
C3 0.060(2) 0.062(2) 0.051(2) 0.003(2) 0.012(2) -0.0076(15)
C4 0.062(2) 0.069(2) 0.041(2) 0.002(2) 0.0030(15) -0.009(2)
C5 0.078(2) 0.074(2) 0.040(2) -0.012(2) -0.001(2) 0.005(2)
C6 0.068(2) 0.070(2) 0.044(2) -0.013(2) 0.002(2) 0.005(2)
C7 0.057(2) 0.062(2) 0.042(2) 0.011(2) 0.0044(14) -0.0033(14)
C8 0.082(3) 0.079(3) 0.051(2) 0.009(2) 0.002(2) 0.011(2)
C9 0.078(3) 0.084(3) 0.080(3) -0.012(2) 0.020(2) -0.002(2)

loop_
_atom_site_label
_atom_site_fract_x
_atom_site_fract_y
_atom_site_fract_z
_atom_site_U_iso_or_equiv
_atom_site_thermal_displace_type
_atom_site_calc_flag
_atom_site_refinement_flags
_atom_site_occupancy
_atom_site_disorder_group
_atom_site_type_symbol
O1 0.0029(3) 0.1812(5) 0.42030(14) 0.0661(8) Uani d . 1 . O
N1 0.0981(3) 0.2087(5) 0.49354(15) 0.0561(8) Uani d . 1 . N
O2 0.5625(3) 0.5486(6) 0.7694(2) 0.0782(10) Uani d . 1 . O
C1 0.2729(3) 0.4366(6) 0.5650(2) 0.0506(8) Uani d . 1 . C
C2 0.3708(3) 0.6132(7) 0.5642(2) 0.0577(9) Uani d . 1 . C
C3 0.4664(3) 0.6578(7) 0.6318(2) 0.0574(9) Uani d . 1 . C
C4 0.4651(3) 0.5107(7) 0.7043(2) 0.0574(9) Uani d . 1 . C
C5 0.3671(4) 0.3358(7) 0.7083(2) 0.0644(10) Uani d . 1 . C
C6 0.2726(4) 0.2998(7) 0.6398(2) 0.0611(10) Uani d . 1 . C
C7 0.1738(3) 0.3958(7) 0.4898(2) 0.0539(9) Uani d . 1 . C
C8 0.1638(4) 0.5693(8) 0.4155(2) 0.0709(12) Uani d . 1 . C
C9 0.5682(4) 0.8561(9) 0.6283(3) 0.0799(13) Uani d . 1 . C
H2 0.3723(3) 0.7075(7) 0.5151(2) 0.052(9) Uiso calc R 1 . H
H5 0.3651(4) 0.2423(7) 0.7575(2) 0.086(12) Uiso calc R 1 . H
H6 0.2073(4) 0.1820(7) 0.6435(2) 0.076(12) Uiso calc R 1 . H
H8A 0.0949(4) 0.5148(8) 0.3730(2) 0.074(10) Uiso calc PR 0.54(4) . H
H8B 0.2455(4) 0.5707(8) 0.3918(2) 0.074(10) Uiso calc PR 0.54(4) . H
H8C 0.1446(4) 0.7335(8) 0.4339(2) 0.074(10) Uiso calc PR 0.54(4) . H
H8D 0.2284(4) 0.6979(8) 0.4261(2) 0.074(10) Uiso calc PR 0.46(4) . H
H8E 0.0778(4) 0.6420(8) 0.4073(2) 0.074(10) Uiso calc PR 0.46(4) . H
H8F 0.1788(4) 0.4791(8) 0.3653(2) 0.074(10) Uiso calc PR 0.46(4) . H
H9A 0.6255(4) 0.8584(9) 0.6809(3) 0.086(11) Uiso calc PR 0.54(4) . H
H9B 0.5260(4) 1.0146(9) 0.6195(3) 0.086(11) Uiso calc PR 0.54(4) . H
H9C 0.6183(4) 0.8222(9) 0.5823(3) 0.086(11) Uiso calc PR 0.54(4) . H
H9D 0.5544(4) 0.9383(9) 0.5742(3) 0.086(11) Uiso calc PR 0.46(4) . H
H9E 0.6539(4) 0.7822(9) 0.6357(3) 0.086(11) Uiso calc PR 0.46(4) . H
H9F 0.5615(4) 0.9746(9) 0.6728(3) 0.086(11) Uiso calc PR 0.46(4) . H
HO1 -0.046(4) 0.030(8) 0.444(2) 0.079(9) Uiso d . 1 . H
HO2 0.548(4) 0.455(8) 0.811(3) 0.079(9) Uiso d . 1 . H

loop_
_atom_type_symbol
_atom_type_description
_atom_type_scat_dispersion_real
_atom_type_scat_dispersion_imag
_atom_type_scat_source
C C 0.0033 0.0016 'International Tables Vol C Tables 4.2.6.8 and 6.1.1.4'
H H 0.0000 0.0000 'International Tables Vol C Tables 4.2.6.8 and 6.1.1.4'
N N 0.0061 0.0033 'International Tables Vol C Tables 4.2.6.8 and 6.1.1.4'
O O 0.0106 0.0060 'International Tables Vol C Tables 4.2.6.8 and 6.1.1.4'

loop_
_geom_angle_atom_site_label_1
_geom_angle_atom_site_label_2
_geom_angle_atom_site_label_3
_geom_angle
_geom_angle_publ_flag
N1 O1 HO1 96.(2) no
C7 N1 O1 113.8(3) yes
C4 O2 HO2 109.(3) no
C2 C1 C6 116.6(3) yes
C2 C1 C7 121.4(3) yes
C6 C1 C7 122.0(3) yes
C3 C2 C1 124.0(3) yes
C3 C2 H2 118.0(2) no
C1 C2 H2 118.0(2) no
C2 C3 C4 117.5(3) yes
C2 C3 C9 121.8(3) yes
C4 C3 C9 120.7(3) yes
O2 C4 C5 122.5(3) yes
O2 C4 C3 117.3(3) yes
C5 C4 C3 120.2(3) yes
C6 C5 C4 120.4(3) yes
C6 C5 H5 119.8(2) no
C4 C5 H5 119.8(2) no
C5 C6 C1 121.3(3) yes
C5 C6 H6 119.4(2) no
C1 C6 H6 119.4(2) no
N1 C7 C1 116.1(3) yes
N1 C7 C8 123.0(3) yes
C1 C7 C8 120.8(3) yes
C7 C8 H8A 109.5(2) no
C7 C8 H8B 109.5(2) no
H8A C8 H8B 109.5 no
C7 C8 H8C 109.5(2) no
H8A C8 H8C 109.5 no
H8B C8 H8C 109.5 no
C7 C8 H8D 109.5(2) no
H8A C8 H8D 141.1 no
H8B C8 H8D 56.3 no
H8C C8 H8D 56.3 no
C7 C8 H8E 109.5(2) no
H8A C8 H8E 56.3 no
H8B C8 H8E 141.1 no
H8C C8 H8E 56.3 no
H8D C8 H8E 109.5 no
C7 C8 H8F 109.5(2) no
H8A C8 H8F 56.3 no
H8B C8 H8F 56.3 no
H8C C8 H8F 141.1 no
H8D C8 H8F 109.5 no
H8E C8 H8F 109.5 no
C3 C9 H9A 109.5(2) no
C3 C9 H9B 109.5(2) no
H9A C9 H9B 109.5 no
C3 C9 H9C 109.5(2) no
H9A C9 H9C 109.5 no
H9B C9 H9C 109.5 no
C3 C9 H9D 109.5(2) no
H9A C9 H9D 141.1 no
H9B C9 H9D 56.3 no
H9C C9 H9D 56.3 no
C3 C9 H9E 109.5(2) no
H9A C9 H9E 56.3 no
H9B C9 H9E 141.1 no
H9C C9 H9E 56.3 no
H9D C9 H9E 109.5 no
C3 C9 H9F 109.5(2) no
H9A C9 H9F 56.3 no
H9B C9 H9F 56.3 no
H9C C9 H9F 141.1 no
H9D C9 H9F 109.5 no
H9E C9 H9F 109.5 no

loop_
_geom_bond_atom_site_label_1
_geom_bond_atom_site_label_2
_geom_bond_site_symmetry_2
_geom_bond_distance
_geom_bond_publ_flag
O1 N1 . 1.431(3) yes
O1 HO1 . 1.05(4) no
N1 C7 . 1.279(5) yes
O2 C4 . 1.362(4) yes
O2 HO2 . 0.86(5) no
C1 C2 . 1.386(5) yes
C1 C6 . 1.396(5) yes
C1 C7 . 1.486(4) yes
C2 C3 . 1.382(5) yes
C2 H2 . 0.93 no
C3 C4 . 1.397(5) yes
C3 C9 . 1.501(5) yes
C4 C5 . 1.386(5) yes
C5 C6 . 1.379(5) yes
C5 H5 . 0.93 no
C6 H6 . 0.93 no
C7 C8 . 1.497(5) yes
C8 H8A . 0.96 no
C8 H8B . 0.96 no
C8 H8C . 0.96 no
C8 H8D . 0.96 no
C8 H8E . 0.96 no
C8 H8F . 0.96 no
C9 H9A . 0.96 no
C9 H9B . 0.96 no
C9 H9C . 0.96 no
C9 H9D . 0.96 no
C9 H9E . 0.96 no
C9 H9F . 0.96 no
